data_7224871
loop_
_publ_author_name
'Russell, Samantha E.'
'Gosset, Cyrille'
'Agache, Xavier'
'Volkringer, Christophe'
'Henry, Natacha'
'Decadt, Roel'
'Van Deun, Rik'
'Visseaux, Marc'
'Loiseau, Thierry'

_publ_section_title
;
 A new series of trivalent lanthanide (Ce, Pr, Nd, Sm, Eu, Gd, Tb, Dy)
 coordination polymers with a 1,2-cyclohexanedicarboxylate ligand:
 synthesis, crystal structure, luminescence and catalytic properties
;
_journal_issue 20
_journal_name_full CrystEngComm
_journal_page_first 3594
_journal_paper_doi 10.1039/C6CE00101G
_journal_volume 18
_journal_year 2016
_chemical_formula_moiety '1(Pr 3+).  1(C8 O4 H10 2-). 1(C1 O2 H1 1-) 1(H2 O)'
_chemical_formula_sum 'C9 H13 O7 Pr'
_chemical_formula_weight 374.1
_chemical_name_systematic ' ?'
_space_group_IT_number 14
_symmetry_cell_setting monoclinic
_symmetry_Int_Tables_number 14
_symmetry_space_group_name_Hall '-P 2ybc'
_symmetry_space_group_name_H-M 'P 1 21/c 1'
_audit_update_record
;
2016-03-25 deposited with the CCDC.
2016-04-06 downloaded from the CCDC.
;
_cell_angle_alpha 90
_cell_angle_beta 100.2089(10)
_cell_angle_gamma 90
_cell_formula_units_Z 4
_cell_length_a 11.5115(3)
_cell_length_b 7.9773(2)
_cell_length_c 13.0081(3)
_cell_measurement_reflns_used 5623
_cell_measurement_temperature 293
_cell_measurement_theta_max 28.341
_cell_measurement_theta_min 3.123
_cell_volume 1175.63(5)
_diffrn_ambient_temperature 293
_diffrn_measured_fraction_theta_full 0.98
_diffrn_measured_fraction_theta_max 0.97
_diffrn_measurement_device 'four-circle diffractometer'
_diffrn_measurement_device_type 'Bruker CCD'
_diffrn_radiation_monochromator graphite
_diffrn_radiation_probe x-ray
_diffrn_radiation_source 'X-ray tube'
_diffrn_radiation_type 'Mo K\a'
_diffrn_radiation_wavelength 0.71073
_diffrn_reflns_av_R_equivalents 0.0537
_diffrn_reflns_av_sigmaI/netI 0.0504
_diffrn_reflns_limit_h_max 16
_diffrn_reflns_limit_h_min -12
_diffrn_reflns_limit_k_max 11
_diffrn_reflns_limit_k_min -10
_diffrn_reflns_limit_l_max 17
_diffrn_reflns_limit_l_min -18
_diffrn_reflns_number 19870
_diffrn_reflns_theta_full 29.97
_diffrn_reflns_theta_max 30.22
_diffrn_reflns_theta_min 3.01
_exptl_absorpt_coefficient_mu 4.164
_exptl_absorpt_correction_T_max 0.7460
_exptl_absorpt_correction_T_min 0.6343
_exptl_absorpt_correction_type multi-scan
_exptl_absorpt_process_details sadabs
_exptl_crystal_colour green
_exptl_crystal_density_diffrn 2.1136
_exptl_crystal_description palet
_exptl_crystal_F_000 720
_exptl_crystal_size_max 0.235
_exptl_crystal_size_mid 0.107
_exptl_crystal_size_min 0.024
_refine_diff_density_max 3.05
_refine_diff_density_min -1.66
_refine_ls_extinction_method none
_refine_ls_goodness_of_fit_gt 2.37
_refine_ls_goodness_of_fit_ref 2.02
_refine_ls_hydrogen_treatment constr
_refine_ls_number_constraints 44
_refine_ls_number_parameters 154
_refine_ls_number_reflns 3405
_refine_ls_number_restraints 0
_refine_ls_R_factor_all 0.0728
_refine_ls_R_factor_gt 0.0438
_refine_ls_shift/su_max 0.0191
_refine_ls_shift/su_mean 0.0004
_refine_ls_structure_factor_coef F
_refine_ls_weighting_details w=1/(\s^2^(F)+0.0001F^2^)
_refine_ls_weighting_scheme sigma
_refine_ls_wR_factor_gt 0.0514
_refine_ls_wR_factor_ref 0.0529
_reflns_number_gt 2378
_reflns_number_total 3405
_reflns_threshold_expression I>3\s(I)
_cod_data_source_file c6ce00101g2.cif
_cod_data_source_block I
_cod_depositor_comments
;
The following automatic conversions were performed:

'_diffrn_radiation_probe' value 'X-ray' changed to 'x-ray' according
to
/usr/data/users/saulius/crontab/automatic-downloads/rss-feeds/RSC/lib/dictionaries/cif_core.dic
dictionary named 'cif_core.dic' version 2.4.2 from 2011-04-26.

Automatic conversion script
Id: cif_fix_values 4268 2015-11-12 08:31:59Z antanas 

 Adding full bibliography for 7224870--7224876.cif.
;
_cod_original_sg_symbol_Hall '-P 2ycb'
_cod_original_formula_sum 'C9 H13 O7 Pr1'
_cod_database_code 7224871

loop_
_space_group_symop_id
_space_group_symop_operation_xyz
1 x,y,z
2 -x,y+1/2,-z+1/2
3 -x,-y,-z
4 x,-y+1/2,z+1/2

loop_
_atom_site_label
_atom_site_type_symbol
_atom_site_fract_x
_atom_site_fract_y
_atom_site_fract_z
_atom_site_adp_type
_atom_site_U_iso_or_equiv
_atom_site_site_symmetry_multiplicity
_atom_site_occupancy
_atom_site_calc_flag
Pr Pr 0.02177(3) 0.53032(4) 0.21299(2) Uani 0.01878(11) 4 1 d
O12a O -0.1671(4) 0.4768(5) 0.0849(4) Uani 0.0289(15) 4 1 d
O82a O -0.1024(5) 0.0072(5) -0.1531(4) Uani 0.0349(18) 4 1 d
O11b O -0.1100(4) 0.7796(5) 0.1902(3) Uani 0.0255(15) 4 1 d
O81a O -0.1114(4) 0.2740(5) -0.1120(3) Uani 0.0294(16) 4 1 d
O1w O 0.1027(5) 0.3572(5) 0.0798(4) Uani 0.0378(19) 4 1 d
O11a O -0.0984(4) 0.2395(5) 0.1559(3) Uani 0.0287(16) 4 1 d
C1b C -0.2192(6) 0.8155(8) 0.1884(5) Uani 0.029(2) 4 1 d
C6a C -0.3372(7) -0.0129(9) -0.0991(6) Uani 0.042(3) 4 1 d
C7a C -0.2302(6) 0.0782(8) -0.0351(5) Uani 0.028(2) 4 1 d
C8a C -0.1406(6) 0.1244(7) -0.1042(5) Uani 0.022(2) 4 1 d
C5a C -0.4148(8) 0.1026(12) -0.1716(7) Uani 0.057(3) 4 1 d
O12b O -0.2522(5) 0.9495(6) 0.2154(4) Uani 0.041(2) 4 1 d
C2a C -0.2735(6) 0.2269(7) 0.0219(4) Uani 0.021(2) 4 1 d
C1a C -0.1729(6) 0.3194(7) 0.0900(5) Uani 0.023(2) 4 1 d
C4a C -0.4591(8) 0.2475(10) -0.1115(6) Uani 0.049(3) 4 1 d
C3a C -0.3578(6) 0.3441(9) -0.0497(5) Uani 0.033(2) 4 1 d
H1b H -0.277428 0.731571 0.164364 Uiso 0.0349 4 1 d
H6aa H -0.31012 -0.102005 -0.138461 Uiso 0.0505 4 1 d
H6ab H -0.382394 -0.064686 -0.052425 Uiso 0.0505 4 1 d
H7a H -0.188378 0.005283 0.017491 Uiso 0.034 4 1 d
H5aa H -0.480971 0.041189 -0.20849 Uiso 0.0682 4 1 d
H5ab H -0.371475 0.146731 -0.222159 Uiso 0.0682 4 1 d
H2a H -0.320703 0.179341 0.068436 Uiso 0.0257 4 1 d
H4aa H -0.506779 0.321519 -0.159816 Uiso 0.0591 4 1 d
H4ab H -0.507986 0.204047 -0.06508 Uiso 0.0591 4 1 d
H3aa H -0.387908 0.42767 -0.008188 Uiso 0.0402 4 1 d
H3ab H -0.315406 0.400608 -0.096705 Uiso 0.0402 4 1 d

loop_
_atom_site_aniso_label
_atom_site_aniso_type_symbol
_atom_site_aniso_U_11
_atom_site_aniso_U_22
_atom_site_aniso_U_33
_atom_site_aniso_U_12
_atom_site_aniso_U_13
_atom_site_aniso_U_23
Pr Pr 0.0284(2) 0.01005(16) 0.01896(17) 0.00010(15) 0.00705(14) 0.00050(14)
O12a O 0.033(3) 0.021(2) 0.030(2) 0.002(2) 0.000(2) -0.0041(19)
O82a O 0.041(3) 0.027(3) 0.042(3) 0.010(2) 0.021(3) -0.003(2)
O11b O 0.026(3) 0.018(2) 0.032(3) 0.0030(19) 0.004(2) -0.0019(18)
O81a O 0.045(3) 0.014(2) 0.034(3) -0.0002(19) 0.021(2) 0.0013(18)
O1w O 0.059(4) 0.024(3) 0.035(3) -0.002(2) 0.021(3) -0.004(2)
O11a O 0.031(3) 0.028(3) 0.024(2) -0.002(2) -0.002(2) 0.0078(19)
C1b C 0.023(4) 0.029(4) 0.034(4) -0.004(3) 0.002(3) 0.002(3)
C6a C 0.038(5) 0.042(5) 0.048(5) -0.026(4) 0.014(4) -0.022(3)
C7a C 0.046(5) 0.018(3) 0.023(3) -0.015(3) 0.013(3) -0.005(2)
C8a C 0.030(4) 0.019(3) 0.017(3) -0.002(3) 0.004(3) -0.002(2)
C5a C 0.038(6) 0.087(7) 0.039(5) -0.017(5) -0.010(4) -0.015(5)
O12b O 0.041(4) 0.032(3) 0.052(3) 0.007(2) 0.015(3) -0.001(2)
C2a C 0.024(4) 0.019(3) 0.023(3) -0.001(3) 0.011(3) 0.000(2)
C1a C 0.031(4) 0.019(3) 0.021(3) 0.002(3) 0.008(3) -0.001(2)
C4a C 0.032(5) 0.069(6) 0.044(5) 0.004(4) -0.001(4) 0.000(4)
C3a C 0.023(4) 0.039(4) 0.038(4) 0.006(3) 0.002(3) 0.002(3)

loop_
_atom_type_symbol
_atom_type_scat_dispersion_real
_atom_type_scat_dispersion_imag
_atom_type_scat_source
C 0.0033 0.0016 'International Tables Vol C tables 4.2.6.8 and 6.1.1.1'
H 0.0000 0.0000 'International Tables Vol C tables 4.2.6.8 and 6.1.1.1'
O 0.0106 0.0060 'International Tables Vol C tables 4.2.6.8 and 6.1.1.1'
Pr -0.2180 2.8214 'International Tables Vol C tables 4.2.6.8 and 6.1.1.1'

loop_
_geom_angle_atom_site_label_1
_geom_angle_atom_site_label_2
_geom_angle_atom_site_label_3
_geom_angle_site_symmetry_1
_geom_angle_site_symmetry_3
_geom_angle
O82a Pr O11b 4_555 . 76.29(15)
O82a Pr O11b 4_555 2_545 77.26(15)
O82a Pr O81a 4_555 3_565 146.19(15)
O82a Pr O11a 4_555 2_555 76.78(16)
O11b Pr O11b . 2_545 152.96(15)
O11b Pr O81a . 3_565 74.09(16)
O11b Pr O11a . 2_555 70.95(14)
O11b Pr O81a 2_545 3_565 128.86(16)
O11b Pr O11a 2_545 2_555 97.56(13)
O81a Pr O11a 3_565 2_555 78.44(15)
Pr O82a C8a 4_554 . 138.7(4)
Pr O11b Pr . 2_555 113.43(17)
Pr O11b C1b . . 139.0(4)
Pr O11b C1b 2_555 . 98.1(4)
Pr O81a C8a 3_565 . 144.8(4)
O11b C1b O12b . . 123.3(6)
C7a C6a C5a . . 112.4(6)
C6a C7a C8a . . 110.8(5)
C6a C7a C2a . . 109.2(6)
C8a C7a C2a . . 114.2(5)
O82a C8a O81a . . 123.2(6)
O82a C8a C7a . . 116.9(5)
O81a C8a C7a . . 119.8(6)

loop_
_geom_bond_atom_site_label_1
_geom_bond_atom_site_label_2
_geom_bond_site_symmetry_2
_geom_bond_distance
Pr O82a 4_555 2.459(6)
Pr O11b . 2.487(4)
Pr O11b 2_545 2.483(4)
Pr O81a 3_565 2.390(5)
Pr O11a 2_555 2.437(4)
O82a C8a . 1.253(8)
O11b C1b . 1.285(9)
O81a C8a . 1.249(7)
C1b O12b . 1.207(9)
C6a C7a . 1.541(10)
C6a C5a . 1.496(11)
C7a C8a . 1.528(10)
C7a C2a . 1.529(9)
